data_4033275
loop_
_publ_author_name
'Laura G Sarbu'
'Lucian G Bahrin'
'Peter G Jones'
'Lucian M Birsa'
'Henning Hopf'

_publ_section_title
;
 [2.2]Paracyclophane derivatives containing tetrathiafulvalene moieties
;
_journal_name_full 'Beilstein Journal of Organic Chemistry'
_journal_page_first 1917
_journal_page_last 1921
_journal_paper_doi 10.3762/bjoc.11.207
_journal_volume 11
_journal_year 2015
_chemical_formula_sum 'C21 H23 N O S2'
_chemical_formula_weight 369.52
_space_group_IT_number 61
_symmetry_cell_setting orthorhombic
_symmetry_Int_Tables_number 61
_symmetry_space_group_name_Hall '-P 2ac 2ab'
_symmetry_space_group_name_H-M 'P b c a'
_cell_angle_alpha 90.
_cell_angle_beta 90.
_cell_angle_gamma 90.
_cell_formula_units_Z 8
_cell_length_a 11.8026(7)
_cell_length_b 8.2761(4)
_cell_length_c 37.697(3)
_cell_volume 3682.2(4)
_diffrn_ambient_temperature 100
_diffrn_radiation_probe x-ray
_diffrn_radiation_type CuK\a
_diffrn_radiation_wavelength 1.54184
_exptl_absorpt_coefficient_mu 2.677
_exptl_crystal_density_diffrn 1.333
_exptl_crystal_F_000 1568
_refine_ls_goodness_of_fit_ref 1.090
_refine_ls_number_parameters 228
_refine_ls_number_reflns 3833
_refine_ls_R_factor_all 0.0548
_refine_ls_R_factor_gt 0.0478
_refine_ls_wR_factor_gt 0.1116
_refine_ls_wR_factor_ref 0.1162
_cod_data_source_file Beil-J-Org-Chem-11-1917-1.cif
_cod_data_source_block perc
_cod_database_code 4033275

loop_
_space_group_symop_id
_space_group_symop_operation_xyz
1 x,y,z
2 1/2-x,-y,1/2+z
3 1/2+x,1/2-y,-z
4 -x,1/2+y,1/2-z
5 -x,-y,-z
6 1/2+x,y,1/2-z
7 1/2-x,1/2+y,z
8 x,1/2-y,1/2+z

loop_
_atom_site_label
_atom_site_type_symbol
_atom_site_fract_x
_atom_site_fract_y
_atom_site_fract_z
_atom_site_U_iso_or_equiv
S1 S .29386(5) .08147(6) .05002(1) .0314(1)
S2 S .47699(5) -.11472(7) .08588(2) .0375(2)
O1 O .47212(14) .3127(2) .06841(4) .0393(4)
N1 N .40895(17) -.1500(2) .01930(5) .0338(4)
C1 C .68225(19) .3332(3) .12262(7) .0430(6)
C2 C .62115(19) .4933(3) .11100(7) .0391(5)
C3 C .50759(18) .5137(3) .12915(6) .0301(4)
C4 C .41483(17) .4080(2) .12494(6) .0269(4)
C5 C .33858(17) .3887(3) .15325(6) .0285(4)
C6 C .35154(18) .4732(3) .18493(6) .0310(5)
C7 C .42660(19) .6025(3) .18502(6) .0327(5)
C8 C .50274(19) .6224(3) .15754(6) .0331(5)
C9 C .3066(2) .4042(3) .21926(6) .0405(5)
C10 C .3967(3) .2986(3) .23986(7) .0481(6)
C11 C .4980(2) .2549(3) .21732(6) .0397(5)
C12 C .4931(2) .1399(3) .19034(7) .0392(5)
C13 C .5654(2) .1498(3) .16137(7) .0377(5)
C14 C .64469(18) .2747(3) .15862(7) .0369(5)
C15 C .6659(2) .3643(3) .18931(7) .0411(6)
C16 C .5925(2) .3544(3) .21798(7) .0413(6)
C17 C .40587(18) .3024(3) .09313(6) .0296(4)
C18 C .31053(18) .1782(3) .09216(6) .0308(4)
C19 C .39996(18) -.0700(3) .05009(6) .0301(4)
C20 C .3403(2) -.1130(3) -.01183(6) .0397(5)
C21 C .4837(2) -.2917(3) .01679(7) .0437(6)

loop_
_geom_angle_atom_site_label_1
_geom_angle_atom_site_label_2
_geom_angle_atom_site_label_3
_geom_angle
_geom_angle_site_symmetry_1
_geom_angle_site_symmetry_2
_geom_angle_site_symmetry_3
_geom_angle_publ_flag
C18 S1 C19 103.74(11) . . . yes
C19 N1 C20 123.30(19) . . . yes
C19 N1 C21 119.8(2) . . . yes
C20 N1 C21 116.68(18) . . . yes
C2 C1 C14 112.8(2) . . . no
C1 C2 C3 112.0(2) . . . no
C2 C3 C4 124.6(2) . . . no
C2 C3 C8 117.0(2) . . . no
C4 C3 C8 116.9(2) . . . no
C3 C4 C5 118.8(2) . . . no
C3 C4 C17 120.68(19) . . . no
C5 C4 C17 120.00(18) . . . no
C4 C5 C6 121.6(2) . . . no
C5 C6 C7 117.3(2) . . . no
C5 C6 C9 120.4(2) . . . no
C7 C6 C9 120.9(2) . . . no
C6 C7 C8 120.3(2) . . . no
C3 C8 C7 121.6(2) . . . no
C6 C9 C10 113.2(2) . . . no
C9 C10 C11 112.9(2) . . . no
C10 C11 C12 122.8(2) . . . no
C10 C11 C16 119.0(2) . . . no
C12 C11 C16 116.9(2) . . . no
C11 C12 C13 120.5(2) . . . no
C12 C13 C14 120.9(2) . . . no
C1 C14 C13 120.1(2) . . . no
C1 C14 C15 121.5(2) . . . no
C13 C14 C15 116.8(2) . . . no
C14 C15 C16 120.1(2) . . . no
C11 C16 C15 121.6(2) . . . no
O1 C17 C4 122.0(2) . . . yes
O1 C17 C18 120.1(2) . . . yes
C4 C17 C18 117.90(18) . . . no
S1 C18 C17 113.83(16) . . . yes
S1 C19 S2 122.90(14) . . . yes
S1 C19 N1 113.84(16) . . . yes
S2 C19 N1 123.20(18) . . . yes

loop_
_geom_bond_atom_site_label_1
_geom_bond_atom_site_label_2
_geom_bond_distance
_geom_bond_site_symmetry_1
_geom_bond_site_symmetry_2
_geom_bond_publ_flag
S1 C18 1.790(2) . . yes
S1 C19 1.772(2) . . yes
S2 C19 1.669(2) . . yes
O1 C17 1.219(3) . . yes
N1 C19 1.341(3) . . yes
N1 C20 1.459(3) . . yes
N1 C21 1.471(3) . . yes
C1 C2 1.571(3) . . no
C1 C14 1.508(4) . . no
C2 C3 1.514(3) . . no
C3 C4 1.410(3) . . no
C3 C8 1.399(3) . . no
C4 C5 1.405(3) . . no
C4 C17 1.488(3) . . no
C5 C6 1.392(3) . . no
C6 C7 1.389(3) . . no
C6 C9 1.511(3) . . no
C7 C8 1.381(3) . . no
C9 C10 1.580(4) . . no
C10 C11 1.511(4) . . no
C11 C12 1.394(3) . . no
C11 C16 1.387(3) . . no
C12 C13 1.388(4) . . no
C13 C14 1.398(3) . . no
C14 C15 1.397(4) . . no
C15 C16 1.388(4) . . no
C17 C18 1.525(3) . . no

loop_
_geom_torsion_atom_site_label_1
_geom_torsion_atom_site_label_2
_geom_torsion_atom_site_label_3
_geom_torsion_atom_site_label_4
_geom_torsion
_geom_torsion_site_symmetry_1
_geom_torsion_site_symmetry_2
_geom_torsion_site_symmetry_3
_geom_torsion_site_symmetry_4
_geom_torsion_publ_flag
C19 S1 C18 C17 80.90(18) . . . . no
C18 S1 C19 S2 8.11(18) . . . . no
C18 S1 C19 N1 -174.77(17) . . . . no
C20 N1 C19 S1 1.8(3) . . . . no
C20 N1 C19 S2 178.88(17) . . . . no
C21 N1 C19 S1 -172.67(16) . . . . no
C21 N1 C19 S2 4.4(3) . . . . no
C14 C1 C2 C3 -24.8(3) . . . . no
C2 C1 C14 C13 100.3(3) . . . . no
C2 C1 C14 C15 -64.7(3) . . . . no
C1 C2 C3 C4 -62.9(3) . . . . no
C1 C2 C3 C8 102.4(3) . . . . no
C2 C3 C4 C5 149.9(2) . . . . no
C2 C3 C4 C17 -22.1(3) . . . . no
C8 C3 C4 C5 -15.5(3) . . . . no
C8 C3 C4 C17 172.5(2) . . . . no
C2 C3 C8 C7 -151.0(2) . . . . no
C4 C3 C8 C7 15.5(3) . . . . no
C3 C4 C5 C6 1.1(3) . . . . no
C17 C4 C5 C6 173.1(2) . . . . no
C3 C4 C17 O1 -6.3(3) . . . . no
C3 C4 C17 C18 173.5(2) . . . . no
C5 C4 C17 O1 -178.2(2) . . . . no
C5 C4 C17 C18 1.6(3) . . . . no
C4 C5 C6 C7 13.9(3) . . . . no
C4 C5 C6 C9 -152.8(2) . . . . no
C5 C6 C7 C8 -14.1(3) . . . . no
C9 C6 C7 C8 152.5(2) . . . . no
C5 C6 C9 C10 91.3(3) . . . . no
C7 C6 C9 C10 -74.9(3) . . . . no
C6 C7 C8 C3 -0.6(4) . . . . no
C6 C9 C10 C11 -13.9(3) . . . . no
C9 C10 C11 C12 -73.6(3) . . . . no
C9 C10 C11 C16 92.4(3) . . . . no
C10 C11 C12 C13 152.0(2) . . . . no
C16 C11 C12 C13 -14.2(4) . . . . no
C10 C11 C16 C15 -153.1(2) . . . . no
C12 C11 C16 C15 13.7(4) . . . . no
C11 C12 C13 C14 0.1(4) . . . . no
C12 C13 C14 C1 -151.2(2) . . . . no
C12 C13 C14 C15 14.5(4) . . . . no
C1 C14 C15 C16 150.4(2) . . . . no
C13 C14 C15 C16 -15.0(3) . . . . no
C14 C15 C16 C11 1.0(4) . . . . no
O1 C17 C18 S1 -9.9(3) . . . . no
C4 C17 C18 S1 170.37(16) . . . . no
